data_1555669
loop_
_publ_author_name
'Zhang, Ya-Long'
'Chen, Chen'
'Wang, Xiao-Bing'
'Wu, Lin'
'Yang, Ming-Hua'
'Luo, Jun'
'Zhang, Can'
'Sun, Hong-Bin'
'Luo, Jian-Guang'
'Kong, Ling-Yi'

_publ_section_title
;
 Rhodomyrtials A and B, Two Meroterpenoids with a
 Triketone-Sesquiterpene-Triketone Skeleton from Rhodomyrtus tomentosa:
 Structural Elucidation and Biomimetic Synthesis.
;
_journal_issue 16
_journal_name_full 'Organic letters'
_journal_page_first 4068
_journal_page_last 4071
_journal_paper_doi 10.1021/acs.orglett.6b01944
_journal_volume 18
_journal_year 2016
_chemical_absolute_configuration ad
_chemical_formula_sum 'C30 H46 O3'
_chemical_formula_weight 454.67
_space_group_crystal_system orthorhombic
_space_group_IT_number 19
_space_group_name_Hall 'P 2ac 2ab'
_space_group_name_H-M_alt 'P 21 21 21'
_atom_sites_solution_hydrogens geom
_audit_creation_method SHELXL-2013
_cell_angle_alpha 90
_cell_angle_beta 90
_cell_angle_gamma 90
_cell_formula_units_Z 8
_cell_length_a 11.96180(10)
_cell_length_b 20.1271(2)
_cell_length_c 23.2612(3)
_cell_measurement_reflns_used 19918
_cell_measurement_temperature 290(2)
_cell_measurement_theta_max 69.6890
_cell_measurement_theta_min 3.6780
_cell_volume 5600.28(10)
_computing_cell_refinement 'CrysAlisPro (Agilent Technologies)'
_computing_data_collection 'CrysAlisPro (Agilent Technologies)'
_computing_data_reduction 'CrysAlisPro (Agilent Technologies)'
_computing_molecular_graphics 'Ortep-3 (L. J. Farrugia, 2001)'
_computing_publication_material SHELXL-2013
_computing_structure_refinement 'SHELXL-2013 (Sheldrick, 2013)'
_computing_structure_solution 'SHELXS-97 (Sheldrick, 1997)'
_diffrn_ambient_temperature 290(2)
_diffrn_detector_area_resol_mean 15.9149
_diffrn_measured_fraction_theta_full 0.998
_diffrn_measured_fraction_theta_max 0.991
_diffrn_measurement_device_type 'Gemini S Ultra, Agilent Technologies'
_diffrn_measurement_method '\w scans'
_diffrn_radiation_type CuK\a
_diffrn_radiation_wavelength 1.54184
_diffrn_reflns_av_R_equivalents 0.0199
_diffrn_reflns_av_unetI/netI 0.0166
_diffrn_reflns_Laue_measured_fraction_full 0.998
_diffrn_reflns_Laue_measured_fraction_max 0.991
_diffrn_reflns_limit_h_max 14
_diffrn_reflns_limit_h_min -13
_diffrn_reflns_limit_k_max 24
_diffrn_reflns_limit_k_min -24
_diffrn_reflns_limit_l_max 28
_diffrn_reflns_limit_l_min -28
_diffrn_reflns_number 39503
_diffrn_reflns_point_group_measured_fraction_full 0.997
_diffrn_reflns_point_group_measured_fraction_max 0.983
_diffrn_reflns_theta_full 67.684
_diffrn_reflns_theta_max 70.017
_diffrn_reflns_theta_min 4.156
_diffrn_source 'Enhance Ultra (Cu) X-ray Source'
_exptl_absorpt_coefficient_mu 0.520
_exptl_absorpt_correction_T_max 1.00000
_exptl_absorpt_correction_T_min 0.80853
_exptl_absorpt_correction_type multi-scan
_exptl_absorpt_process_details
;
CrysAlisPro, Agilent Technologies,
Version 1.171.37.35 (release 13-08-2014 CrysAlis171 .NET)
(compiled Aug 13 2014,18:06:01)
Empirical absorption correction using spherical harmonics,
 implemented in SCALE3 ABSPACK scaling algorithm.
;
_exptl_crystal_colour colorless
_exptl_crystal_density_diffrn 1.079
_exptl_crystal_description block
_exptl_crystal_F_000 2000
_exptl_crystal_size_max 0.360
_exptl_crystal_size_mid 0.320
_exptl_crystal_size_min 0.240
_refine_diff_density_max 0.221
_refine_diff_density_min -0.221
_refine_diff_density_rms 0.039
_refine_ls_abs_structure_details
;
 Flack x determined using 4172 quotients [(I+)-(I-)]/[(I+)+(I-)]
 (Parsons and Flack (2004), Acta Cryst. A60, s61).
;
_refine_ls_abs_structure_Flack -0.02(4)
_refine_ls_extinction_method none
_refine_ls_goodness_of_fit_ref 1.025
_refine_ls_hydrogen_treatment constr
_refine_ls_matrix_type full
_refine_ls_number_parameters 613
_refine_ls_number_reflns 10456
_refine_ls_number_restraints 0
_refine_ls_restrained_S_all 1.025
_refine_ls_R_factor_all 0.0447
_refine_ls_R_factor_gt 0.0425
_refine_ls_shift/su_max 0.000
_refine_ls_shift/su_mean 0.000
_refine_ls_structure_factor_coef Fsqd
_refine_ls_weighting_details 'w=1/[\s^2^(Fo^2^)+(0.0822P)^2^+0.3017P] where P=(Fo^2^+2Fc^2^)/3'
_refine_ls_weighting_scheme calc
_refine_ls_wR_factor_gt 0.1176
_refine_ls_wR_factor_ref 0.1206
_reflns_Friedel_coverage 0.795
_reflns_Friedel_fraction_full 0.996
_reflns_Friedel_fraction_max 0.973
_reflns_number_gt 9841
_reflns_number_total 10456
_reflns_threshold_expression 'I > 2\s(I)'
_cod_data_source_file ol6b01944_si_003.cif
_cod_data_source_block shelxl
_cod_database_code 1555669
_shelx_space_group_comment
;
The symmetry employed for this shelxl refinement is uniquely defined
by the following loop, which should always be used as a source of
symmetry information in preference to the above space-group names.
They are only intended as comments.
;
_shelx_estimated_absorpt_t_min 0.835
_shelx_estimated_absorpt_t_max 0.885
_shelxl_version_number 2013-4

loop_
_space_group_symop_operation_xyz
'x, y, z'
'-x+1/2, -y, z+1/2'
'x+1/2, -y+1/2, -z'
'-x, y+1/2, -z+1/2'

loop_
_atom_site_label
_atom_site_type_symbol
_atom_site_fract_x
_atom_site_fract_y
_atom_site_fract_z
_atom_site_U_iso_or_equiv
_atom_site_adp_type
_atom_site_occupancy
_atom_site_site_symmetry_order
_atom_site_calc_flag
_atom_site_refinement_flags_posn
_atom_site_refinement_flags_adp
O1 O -0.17007(12) 0.06685(6) 0.21691(6) 0.0486(3) Uani 1 1 d . .
O4 O -0.67257(12) 0.16607(7) 0.24399(6) 0.0518(3) Uani 1 1 d . .
O5 O -0.43078(15) 0.10354(8) 0.39349(6) 0.0634(4) Uani 1 1 d . .
O2 O 0.06706(16) 0.13331(10) 0.06673(7) 0.0749(5) Uani 1 1 d . .
C15 C -0.05100(14) 0.16407(8) 0.23674(7) 0.0398(3) Uani 1 1 d . .
H15A H 0.0100 0.1402 0.2548 0.048 Uiso 1 1 calc R U
H15B H -0.0533 0.2081 0.2537 0.048 Uiso 1 1 calc R U
C36 C -0.52446(15) 0.06328(9) 0.28918(8) 0.0435(4) Uani 1 1 d . .
H36 H -0.4429 0.0609 0.2923 0.052 Uiso 1 1 calc R U
C7' C -0.02443(15) 0.17136(9) 0.17259(8) 0.0429(4) Uani 1 1 d . .
H7' H 0.0572 0.1734 0.1697 0.051 Uiso 1 1 calc R U
C28 C -0.66053(16) 0.10434(9) 0.20993(8) 0.0439(4) Uani 1 1 d . .
O6 O -0.6155(2) 0.30153(10) 0.40440(10) 0.1014(8) Uani 1 1 d . .
C35 C -0.55071(15) 0.06977(9) 0.22484(8) 0.0430(4) Uani 1 1 d . .
H35A H -0.4902 0.0940 0.2067 0.052 Uiso 1 1 calc R U
H35B H -0.5519 0.0256 0.2082 0.052 Uiso 1 1 calc R U
C8 C -0.15994(14) 0.12853(8) 0.25133(7) 0.0408(3) Uani 1 1 d . .
C6' C -0.05928(17) 0.10962(9) 0.14056(8) 0.0467(4) Uani 1 1 d . .
C42 C -0.50931(18) 0.13695(10) 0.37674(8) 0.0510(4) Uani 1 1 d . .
C37 C -0.57026(17) 0.00091(9) 0.31918(9) 0.0491(4) Uani 1 1 d . .
H37A H -0.5668 0.0078 0.3604 0.059 Uiso 1 1 calc R U
H37B H -0.6484 -0.0041 0.3089 0.059 Uiso 1 1 calc R U
C29 C -0.65953(18) 0.13373(10) 0.14808(8) 0.0512(4) Uani 1 1 d . .
H29 H -0.7367 0.1436 0.1368 0.061 Uiso 1 1 calc R U
C26 C -0.77764(18) -0.00593(11) 0.20405(10) 0.0566(5) Uani 1 1 d . .
H26A H -0.7244 -0.0347 0.2233 0.068 Uiso 1 1 calc R U
H26B H -0.8523 -0.0226 0.2115 0.068 Uiso 1 1 calc R U
C45 C -0.66426(18) 0.23608(10) 0.32412(9) 0.0531(4) Uani 1 1 d . .
C41 C -0.55953(16) 0.12563(9) 0.32042(8) 0.0450(4) Uani 1 1 d . .
C7 C -0.26710(15) 0.16628(10) 0.23397(8) 0.0482(4) Uani 1 1 d . .
H7A H -0.2695 0.1684 0.1923 0.058 Uiso 1 1 calc R U
H7B H -0.3308 0.1400 0.2463 0.058 Uiso 1 1 calc R U
C5 C -0.26134(19) 0.23573(12) 0.31984(11) 0.0602(5) Uani 1 1 d . .
H5 H -0.3091 0.2093 0.3416 0.072 Uiso 1 1 calc R U
C27 C -0.76635(15) 0.06543(11) 0.22643(9) 0.0492(4) Uani 1 1 d . .
H27A H -0.7706 0.0640 0.2681 0.059 Uiso 1 1 calc R U
H27B H -0.8306 0.0904 0.2130 0.059 Uiso 1 1 calc R U
C10 C -0.08436(19) 0.03635(10) 0.31975(9) 0.0549(5) Uani 1 1 d . .
H10A H -0.1256 -0.0051 0.3180 0.066 Uiso 1 1 calc R U
H10B H -0.0208 0.0354 0.2939 0.066 Uiso 1 1 calc R U
C8' C -0.06841(18) 0.23541(9) 0.14410(9) 0.0508(4) Uani 1 1 d . .
H8'A H -0.0598 0.2314 0.1028 0.061 Uiso 1 1 calc R U
H8'B H -0.1477 0.2394 0.1521 0.061 Uiso 1 1 calc R U
C38 C -0.5093(2) -0.06403(10) 0.30494(10) 0.0576(5) Uani 1 1 d . .
H38 H -0.5100 -0.0698 0.2631 0.069 Uiso 1 1 calc R U
C25 C -0.75543(19) -0.00500(12) 0.14115(10) 0.0597(5) Uani 1 1 d . .
H25 H -0.8038 0.0205 0.1190 0.072 Uiso 1 1 calc R U
C9 C -0.15895(16) 0.09900(9) 0.31273(8) 0.0455(4) Uani 1 1 d . .
H9 H -0.2357 0.0880 0.3240 0.055 Uiso 1 1 calc R U
C1' C -0.12646(16) 0.06320(9) 0.16401(8) 0.0466(4) Uani 1 1 d . .
C5' C -0.00999(19) 0.09906(12) 0.08387(9) 0.0575(5) Uani 1 1 d . .
C6 C -0.28254(18) 0.23704(11) 0.25717(10) 0.0584(5) Uani 1 1 d . .
H6A H -0.2306 0.2671 0.2384 0.070 Uiso 1 1 calc R U
H6B H -0.3580 0.2524 0.2496 0.070 Uiso 1 1 calc R U
C2' C -0.1592(2) -0.00244(11) 0.13687(10) 0.0600(5) Uani 1 1 d . .
C43 C -0.5598(2) 0.18960(11) 0.41639(9) 0.0585(5) Uani 1 1 d . .
C48 C -0.4723(3) 0.21617(16) 0.45825(12) 0.0803(8) Uani 1 1 d . .
H48A H -0.4453 0.1805 0.4819 0.121 Uiso 1 1 calc R U
H48B H -0.5053 0.2497 0.4821 0.121 Uiso 1 1 calc R U
H48C H -0.4111 0.2350 0.4371 0.121 Uiso 1 1 calc R U
C46 C -0.62786(16) 0.17095(9) 0.29674(8) 0.0458(4) Uani 1 1 d . .
C21 C -0.5962(2) 0.10445(13) 0.09438(9) 0.0604(5) Uani 1 1 d . .
H21 H -0.5299 0.0804 0.1077 0.072 Uiso 1 1 calc R U
C9' C -0.0101(2) 0.29905(11) 0.16385(11) 0.0646(6) Uani 1 1 d . .
H9' H -0.0097 0.2994 0.2060 0.078 Uiso 1 1 calc R U
C1 C -0.09619(17) 0.12963(11) 0.36596(8) 0.0516(4) Uani 1 1 d . .
H1 H -0.0327 0.1560 0.3522 0.062 Uiso 1 1 calc R U
O3 O -0.0893(3) -0.06903(13) 0.06188(14) 0.1443(13) Uani 1 1 d . .
C4' C -0.0593(2) 0.04613(14) 0.04433(10) 0.0736(7) Uani 1 1 d . .
C24 C -0.6746(2) -0.03630(12) 0.11300(10) 0.0648(6) Uani 1 1 d . .
C11 C -0.05463(19) 0.05807(12) 0.38114(9) 0.0594(5) Uani 1 1 d . .
C30 C -0.5889(2) 0.19732(12) 0.14073(10) 0.0660(6) Uani 1 1 d . .
H30A H -0.6320 0.2380 0.1435 0.079 Uiso 1 1 calc R U
H30B H -0.5239 0.1990 0.1656 0.079 Uiso 1 1 calc R U
C22 C -0.6531(3) 0.06366(15) 0.04703(10) 0.0750(7) Uani 1 1 d . .
H22A H -0.7319 0.0750 0.0462 0.090 Uiso 1 1 calc R U
H22B H -0.6214 0.0763 0.0103 0.090 Uiso 1 1 calc R U
C49 C -0.7919(2) 0.23709(14) 0.33059(15) 0.0798(8) Uani 1 1 d . .
H49A H -0.8260 0.2336 0.2933 0.120 Uiso 1 1 calc R U
H49B H -0.8145 0.2779 0.3485 0.120 Uiso 1 1 calc R U
H49C H -0.8152 0.2003 0.3540 0.120 Uiso 1 1 calc R U
C34 C -0.6058(3) -0.09213(13) 0.13657(15) 0.0817(8) Uani 1 1 d . .
H34A H -0.5312 -0.0767 0.1439 0.123 Uiso 1 1 calc R U
H34B H -0.6036 -0.1278 0.1092 0.123 Uiso 1 1 calc R U
H34C H -0.6385 -0.1077 0.1718 0.123 Uiso 1 1 calc R U
C23 C -0.6421(3) -0.01165(16) 0.05391(12) 0.0833(8) Uani 1 1 d . .
H23A H -0.6889 -0.0333 0.0255 0.100 Uiso 1 1 calc R U
H23B H -0.5653 -0.0244 0.0463 0.100 Uiso 1 1 calc R U
C44 C -0.6112(2) 0.24679(11) 0.38357(10) 0.0638(6) Uani 1 1 d . .
C15' C 0.0282(3) 0.0215(2) 0.00170(14) 0.1049(12) Uani 1 1 d . .
H15C H 0.0608 0.0587 -0.0179 0.157 Uiso 1 1 calc R U
H15D H -0.0066 -0.0075 -0.0258 0.157 Uiso 1 1 calc R U
H15E H 0.0855 -0.0023 0.0220 0.157 Uiso 1 1 calc R U
C40 C -0.3891(3) -0.06313(15) 0.32466(17) 0.0872(9) Uani 1 1 d . .
H40A H -0.3462 -0.0347 0.2999 0.131 Uiso 1 1 calc R U
H40B H -0.3591 -0.1074 0.3232 0.131 Uiso 1 1 calc R U
H40C H -0.3853 -0.0468 0.3634 0.131 Uiso 1 1 calc R U
C31 C -0.5617(3) 0.17681(15) 0.07837(11) 0.0753(7) Uani 1 1 d . .
C50 C -0.6270(3) 0.29400(11) 0.28580(13) 0.0763(7) Uani 1 1 d . .
H50A H -0.5477 0.2916 0.2798 0.114 Uiso 1 1 calc R U
H50B H -0.6453 0.3353 0.3042 0.114 Uiso 1 1 calc R U
H50C H -0.6646 0.2913 0.2494 0.114 Uiso 1 1 calc R U
C4 C -0.1820(2) 0.26783(12) 0.34874(11) 0.0663(6) Uani 1 1 d . .
C12' C -0.2867(2) -0.00671(17) 0.12978(16) 0.0918(10) Uani 1 1 d . .
H12A H -0.3219 -0.0014 0.1666 0.138 Uiso 1 1 calc R U
H12B H -0.3063 -0.0492 0.1140 0.138 Uiso 1 1 calc R U
H12C H -0.3116 0.0278 0.1043 0.138 Uiso 1 1 calc R U
C2 C -0.1556(2) 0.16797(14) 0.41388(9) 0.0705(6) Uani 1 1 d . .
H2A H -0.2336 0.1548 0.4146 0.085 Uiso 1 1 calc R U
H2B H -0.1229 0.1555 0.4505 0.085 Uiso 1 1 calc R U
C14 C -0.1156(3) 0.32468(13) 0.32569(15) 0.0832(8) Uani 1 1 d . .
H14A H -0.0407 0.3102 0.3177 0.125 Uiso 1 1 calc R U
H14B H -0.1138 0.3598 0.3536 0.125 Uiso 1 1 calc R U
H14C H -0.1495 0.3406 0.2909 0.125 Uiso 1 1 calc R U
C3' C -0.1005(3) -0.01317(15) 0.07919(13) 0.0838(8) Uani 1 1 d . .
C39 C -0.5703(3) -0.12200(12) 0.33161(16) 0.0909(9) Uani 1 1 d . .
H39A H -0.5743 -0.1159 0.3725 0.136 Uiso 1 1 calc R U
H39B H -0.5309 -0.1624 0.3232 0.136 Uiso 1 1 calc R U
H39C H -0.6445 -0.1245 0.3161 0.136 Uiso 1 1 calc R U
C13' C -0.1232(3) -0.05919(12) 0.17715(16) 0.0884(9) Uani 1 1 d . .
H13A H -0.0440 -0.0570 0.1833 0.133 Uiso 1 1 calc R U
H13B H -0.1420 -0.1011 0.1600 0.133 Uiso 1 1 calc R U
H13C H -0.1613 -0.0549 0.2133 0.133 Uiso 1 1 calc R U
C47 C -0.6540(3) 0.15365(15) 0.44969(12) 0.0799(7) Uani 1 1 d . .
H47A H -0.6982 0.1280 0.4234 0.120 Uiso 1 1 calc R U
H47B H -0.7006 0.1859 0.4684 0.120 Uiso 1 1 calc R U
H47C H -0.6216 0.1247 0.4780 0.120 Uiso 1 1 calc R U
C14' C -0.1562(4) 0.0797(2) 0.01293(16) 0.1123(13) Uani 1 1 d . .
H14D H -0.2012 0.1037 0.0401 0.168 Uiso 1 1 calc R U
H14E H -0.2011 0.0466 -0.0057 0.168 Uiso 1 1 calc R U
H14F H -0.1273 0.1099 -0.0153 0.168 Uiso 1 1 calc R U
C12 C 0.0680(2) 0.05386(16) 0.39809(13) 0.0779(7) Uani 1 1 d . .
H12D H 0.0872 0.0085 0.4061 0.117 Uiso 1 1 calc R U
H12E H 0.0808 0.0804 0.4317 0.117 Uiso 1 1 calc R U
H12F H 0.1135 0.0700 0.3671 0.117 Uiso 1 1 calc R U
C13 C -0.1279(3) 0.02248(17) 0.42539(12) 0.0867(9) Uani 1 1 d . .
H13D H -0.2050 0.0262 0.4143 0.130 Uiso 1 1 calc R U
H13E H -0.1174 0.0425 0.4625 0.130 Uiso 1 1 calc R U
H13F H -0.1073 -0.0236 0.4271 0.130 Uiso 1 1 calc R U
C33 C -0.6433(4) 0.21031(19) 0.03664(14) 0.1072(12) Uani 1 1 d . .
H33A H -0.6359 0.1906 -0.0008 0.161 Uiso 1 1 calc R U
H33B H -0.6267 0.2569 0.0343 0.161 Uiso 1 1 calc R U
H33C H -0.7184 0.2044 0.0502 0.161 Uiso 1 1 calc R U
C11' C -0.0726(3) 0.36009(14) 0.14354(19) 0.1034(11) Uani 1 1 d . .
H11A H -0.0768 0.3598 0.1023 0.155 Uiso 1 1 calc R U
H11B H -0.0338 0.3993 0.1561 0.155 Uiso 1 1 calc R U
H11C H -0.1467 0.3599 0.1593 0.155 Uiso 1 1 calc R U
C32 C -0.4405(3) 0.1856(2) 0.05894(17) 0.1131(13) Uani 1 1 d . .
H32A H -0.3915 0.1648 0.0862 0.170 Uiso 1 1 calc R U
H32B H -0.4233 0.2321 0.0565 0.170 Uiso 1 1 calc R U
H32C H -0.4306 0.1655 0.0219 0.170 Uiso 1 1 calc R U
C3 C -0.1493(3) 0.24345(15) 0.40766(12) 0.0849(8) Uani 1 1 d . .
H3A H -0.1982 0.2637 0.4360 0.102 Uiso 1 1 calc R U
H3B H -0.0736 0.2578 0.4158 0.102 Uiso 1 1 calc R U
C10' C 0.1095(3) 0.30221(18) 0.1434(2) 0.1169(14) Uani 1 1 d . .
H10C H 0.1510 0.2660 0.1598 0.175 Uiso 1 1 calc R U
H10D H 0.1423 0.3435 0.1553 0.175 Uiso 1 1 calc R U
H10E H 0.1114 0.2991 0.1023 0.175 Uiso 1 1 calc R U

loop_
_atom_site_aniso_label
_atom_site_aniso_U_11
_atom_site_aniso_U_22
_atom_site_aniso_U_33
_atom_site_aniso_U_23
_atom_site_aniso_U_13
_atom_site_aniso_U_12
O1 0.0578(7) 0.0387(6) 0.0494(6) -0.0056(5) -0.0009(6) -0.0091(6)
O4 0.0627(8) 0.0427(6) 0.0500(7) -0.0056(6) -0.0047(6) 0.0095(6)
O5 0.0712(9) 0.0664(9) 0.0528(8) -0.0043(7) -0.0110(7) 0.0031(8)
O2 0.0756(11) 0.0900(12) 0.0592(9) -0.0157(8) 0.0183(8) -0.0177(10)
C15 0.0408(8) 0.0369(8) 0.0416(8) -0.0032(6) -0.0028(7) -0.0017(7)
C36 0.0447(8) 0.0408(8) 0.0450(9) -0.0037(7) -0.0002(7) 0.0012(7)
C7' 0.0435(8) 0.0414(8) 0.0436(8) -0.0023(7) -0.0010(7) -0.0029(7)
C28 0.0466(9) 0.0415(8) 0.0437(8) -0.0055(7) 0.0009(8) 0.0023(7)
O6 0.149(2) 0.0628(10) 0.0926(14) -0.0328(10) -0.0060(14) 0.0083(12)
C35 0.0415(8) 0.0437(9) 0.0437(8) -0.0047(7) 0.0024(7) 0.0004(7)
C8 0.0422(8) 0.0377(8) 0.0426(8) -0.0044(7) -0.0031(7) -0.0022(7)
C6' 0.0489(9) 0.0458(9) 0.0455(9) -0.0061(7) -0.0027(8) -0.0018(8)
C42 0.0585(11) 0.0488(10) 0.0456(9) -0.0033(8) 0.0033(8) -0.0062(9)
C37 0.0550(10) 0.0420(9) 0.0504(10) 0.0005(8) 0.0016(8) -0.0002(8)
C29 0.0531(10) 0.0540(10) 0.0465(9) 0.0031(8) -0.0021(8) 0.0022(9)
C26 0.0475(10) 0.0576(11) 0.0646(12) -0.0046(10) 0.0032(9) -0.0077(9)
C45 0.0592(11) 0.0400(9) 0.0602(11) -0.0065(8) 0.0078(10) 0.0015(8)
C41 0.0510(9) 0.0415(9) 0.0426(9) -0.0026(7) 0.0029(8) -0.0026(8)
C7 0.0400(8) 0.0519(10) 0.0527(10) 0.0013(8) -0.0063(7) -0.0025(8)
C5 0.0554(11) 0.0570(11) 0.0682(13) -0.0125(10) 0.0086(10) 0.0046(10)
C27 0.0417(9) 0.0556(10) 0.0503(9) -0.0038(8) 0.0036(8) 0.0039(8)
C10 0.0604(11) 0.0462(10) 0.0581(11) 0.0086(8) -0.0059(9) 0.0004(9)
C8' 0.0557(10) 0.0457(9) 0.0509(10) 0.0053(8) -0.0034(8) -0.0017(8)
C38 0.0695(13) 0.0447(10) 0.0586(11) -0.0043(9) -0.0063(10) 0.0050(9)
C25 0.0550(11) 0.0634(12) 0.0606(12) -0.0139(10) -0.0067(9) -0.0043(10)
C9 0.0447(9) 0.0456(9) 0.0462(9) 0.0022(7) -0.0014(8) -0.0025(8)
C1' 0.0500(9) 0.0422(9) 0.0475(9) -0.0077(7) -0.0054(8) -0.0001(8)
C5' 0.0603(12) 0.0622(12) 0.0500(10) -0.0105(9) 0.0000(9) -0.0025(10)
C6 0.0493(10) 0.0557(11) 0.0701(13) 0.0003(10) -0.0006(10) 0.0117(9)
C2' 0.0611(12) 0.0475(10) 0.0715(13) -0.0183(10) -0.0014(11) -0.0082(9)
C43 0.0713(13) 0.0596(12) 0.0448(9) -0.0126(9) 0.0079(10) -0.0087(10)
C48 0.0902(19) 0.0884(18) 0.0625(14) -0.0322(13) -0.0009(13) -0.0093(15)
C46 0.0519(10) 0.0398(8) 0.0457(9) -0.0049(7) 0.0053(8) -0.0013(8)
C21 0.0603(12) 0.0739(14) 0.0469(10) 0.0023(10) 0.0031(9) 0.0007(11)
C9' 0.0803(15) 0.0441(10) 0.0693(13) 0.0051(10) -0.0030(11) -0.0081(10)
C1 0.0504(10) 0.0623(11) 0.0423(9) 0.0036(8) -0.0044(8) -0.0070(9)
O3 0.209(3) 0.0870(15) 0.137(2) -0.0607(16) 0.055(2) -0.0251(19)
C4' 0.0828(16) 0.0840(16) 0.0540(12) -0.0237(12) 0.0007(12) -0.0096(14)
C24 0.0658(13) 0.0628(12) 0.0658(12) -0.0199(11) -0.0009(11) -0.0048(11)
C11 0.0587(12) 0.0684(12) 0.0511(10) 0.0171(10) -0.0059(9) -0.0049(10)
C30 0.0767(15) 0.0586(12) 0.0626(12) 0.0091(10) 0.0015(11) -0.0073(11)
C22 0.0874(17) 0.0929(17) 0.0448(10) -0.0085(12) 0.0032(11) -0.0017(15)
C49 0.0608(13) 0.0678(14) 0.111(2) -0.0248(15) 0.0096(14) 0.0063(12)
C34 0.0793(17) 0.0627(13) 0.103(2) -0.0198(14) 0.0069(15) 0.0072(13)
C23 0.0946(19) 0.0922(19) 0.0629(14) -0.0262(14) 0.0099(14) 0.0004(16)
C44 0.0749(14) 0.0531(11) 0.0632(12) -0.0167(10) 0.0118(11) -0.0024(11)
C15' 0.118(3) 0.120(3) 0.0759(18) -0.0512(19) 0.0223(18) -0.016(2)
C40 0.0751(16) 0.0647(14) 0.122(2) -0.0090(15) -0.0180(17) 0.0202(13)
C31 0.0824(16) 0.0842(16) 0.0595(13) 0.0164(12) 0.0078(12) -0.0103(14)
C50 0.106(2) 0.0415(10) 0.0816(16) -0.0008(11) 0.0139(15) 0.0001(12)
C4 0.0657(13) 0.0563(12) 0.0769(14) -0.0244(11) 0.0042(11) 0.0048(10)
C12' 0.0622(15) 0.0910(19) 0.122(3) -0.0430(19) -0.0134(15) -0.0139(14)
C2 0.0799(15) 0.0881(17) 0.0433(10) -0.0111(11) -0.0024(11) -0.0036(14)
C14 0.0844(17) 0.0541(12) 0.111(2) -0.0247(14) 0.0044(16) -0.0073(13)
C3' 0.0937(19) 0.0750(16) 0.0825(17) -0.0393(14) 0.0069(15) -0.0141(15)
C39 0.108(2) 0.0475(12) 0.117(2) 0.0049(14) 0.002(2) -0.0044(14)
C13' 0.104(2) 0.0418(11) 0.120(2) -0.0110(13) -0.0056(19) -0.0022(13)
C47 0.0882(17) 0.0868(18) 0.0648(14) -0.0080(13) 0.0239(14) -0.0153(15)
C14' 0.109(3) 0.137(3) 0.091(2) -0.024(2) -0.039(2) -0.006(2)
C12 0.0687(15) 0.0887(18) 0.0763(15) 0.0191(14) -0.0205(13) -0.0016(14)
C13 0.096(2) 0.097(2) 0.0672(15) 0.0309(15) 0.0043(14) -0.0195(17)
C33 0.148(3) 0.105(2) 0.0685(17) 0.0326(17) -0.0021(19) 0.009(2)
C11' 0.112(2) 0.0507(13) 0.147(3) 0.0151(17) 0.001(2) 0.0038(15)
C32 0.104(2) 0.131(3) 0.104(2) 0.013(2) 0.036(2) -0.026(2)
C3 0.099(2) 0.0840(18) 0.0719(15) -0.0338(14) -0.0050(15) -0.0018(16)
C10' 0.0784(19) 0.0780(19) 0.194(4) 0.012(2) 0.004(2) -0.0263(16)

loop_
_atom_type_symbol
_atom_type_description
_atom_type_scat_dispersion_real
_atom_type_scat_dispersion_imag
_atom_type_scat_source
C C 0.0181 0.0091 'International Tables Vol C Tables 4.2.6.8 and 6.1.1.4'
H H 0.0000 0.0000 'International Tables Vol C Tables 4.2.6.8 and 6.1.1.4'
O O 0.0492 0.0322 'International Tables Vol C Tables 4.2.6.8 and 6.1.1.4'

loop_
_geom_angle_atom_site_label_1
_geom_angle_atom_site_label_2
_geom_angle_atom_site_label_3
_geom_angle
C1' O1 C8 120.71(14)
C46 O4 C28 120.79(14)
C8 C15 C7' 116.02(14)
C8 C15 H15A 108.3
C7' C15 H15A 108.3
C8 C15 H15B 108.3
C7' C15 H15B 108.3
H15A C15 H15B 107.4
C41 C36 C35 109.99(15)
C41 C36 C37 111.18(15)
C35 C36 C37 116.06(15)
C41 C36 H36 106.3
C35 C36 H36 106.3
C37 C36 H36 106.3
C6' C7' C15 110.18(14)
C6' C7' C8' 112.47(15)
C15 C7' C8' 115.33(15)
C6' C7' H7' 106.0
C15 C7' H7' 106.0
C8' C7' H7' 106.0
O4 C28 C35 110.15(14)
O4 C28 C27 102.35(14)
C35 C28 C27 114.82(15)
O4 C28 C29 100.17(14)
C35 C28 C29 112.14(15)
C27 C28 C29 115.53(16)
C28 C35 C36 115.88(15)
C28 C35 H35A 108.3
C36 C35 H35A 108.3
C28 C35 H35B 108.3
C36 C35 H35B 108.3
H35A C35 H35B 107.4
O1 C8 C15 110.03(13)
O1 C8 C7 101.71(13)
C15 C8 C7 114.87(14)
O1 C8 C9 100.23(13)
C15 C8 C9 112.28(14)
C7 C8 C9 115.91(15)
C1' C6' C5' 120.36(18)
C1' C6' C7' 122.43(17)
C5' C6' C7' 117.05(17)
O5 C42 C41 121.20(18)
O5 C42 C43 119.58(18)
C41 C42 C43 119.17(19)
C38 C37 C36 115.38(17)
C38 C37 H37A 108.4
C36 C37 H37A 108.4
C38 C37 H37B 108.4
C36 C37 H37B 108.4
H37A C37 H37B 107.5
C30 C29 C28 114.96(17)
C30 C29 C21 87.65(17)
C28 C29 C21 126.50(17)
C30 C29 H29 108.5
C28 C29 H29 108.5
C21 C29 H29 108.5
C25 C26 C27 107.84(18)
C25 C26 H26A 110.1
C27 C26 H26A 110.1
C25 C26 H26B 110.1
C27 C26 H26B 110.1
H26A C26 H26B 108.5
C46 C45 C50 109.18(17)
C46 C45 C49 109.70(18)
C50 C45 C49 109.7(2)
C46 C45 C44 112.31(18)
C50 C45 C44 107.24(19)
C49 C45 C44 108.7(2)
C46 C41 C42 120.85(17)
C46 C41 C36 122.43(16)
C42 C41 C36 116.59(17)
C6 C7 C8 117.70(16)
C6 C7 H7A 107.9
C8 C7 H7A 107.9
C6 C7 H7B 107.9
C8 C7 H7B 107.9
H7A C7 H7B 107.2
C4 C5 C6 127.7(2)
C4 C5 H5 116.2
C6 C5 H5 116.2
C26 C27 C28 117.70(16)
C26 C27 H27A 107.9
C28 C27 H27A 107.9
C26 C27 H27B 107.9
C28 C27 H27B 107.9
H27A C27 H27B 107.2
C11 C10 C9 89.99(16)
C11 C10 H10A 113.6
C9 C10 H10A 113.6
C11 C10 H10B 113.6
C9 C10 H10B 113.6
H10A C10 H10B 110.9
C9' C8' C7' 114.56(17)
C9' C8' H8'A 108.6
C7' C8' H8'A 108.6
C9' C8' H8'B 108.6
C7' C8' H8'B 108.6
H8'A C8' H8'B 107.6
C40 C38 C39 110.2(2)
C40 C38 C37 112.18(19)
C39 C38 C37 109.9(2)
C40 C38 H38 108.2
C39 C38 H38 108.2
C37 C38 H38 108.2
C24 C25 C26 127.6(2)
C24 C25 H25 116.2
C26 C25 H25 116.2
C8 C9 C10 114.42(16)
C8 C9 C1 125.42(16)
C10 C9 C1 87.78(15)
C8 C9 H9 109.0
C10 C9 H9 109.0
C1 C9 H9 109.0
O1 C1' C6' 124.50(16)
O1 C1' C2' 109.27(17)
C6' C1' C2' 126.14(18)
O2 C5' C6' 121.26(19)
O2 C5' C4' 119.4(2)
C6' C5' C4' 119.3(2)
C5 C6 C7 108.02(18)
C5 C6 H6A 110.1
C7 C6 H6A 110.1
C5 C6 H6B 110.1
C7 C6 H6B 110.1
H6A C6 H6B 108.4
C1' C2' C3' 111.7(2)
C1' C2' C12' 110.5(2)
C3' C2' C12' 110.7(2)
C1' C2' C13' 108.73(19)
C3' C2' C13' 107.5(2)
C12' C2' C13' 107.5(3)
C44 C43 C48 109.5(2)
C44 C43 C42 112.56(17)
C48 C43 C42 110.9(2)
C44 C43 C47 108.2(2)
C48 C43 C47 110.1(2)
C42 C43 C47 105.39(18)
C43 C48 H48A 109.5
C43 C48 H48B 109.5
H48A C48 H48B 109.5
C43 C48 H48C 109.5
H48A C48 H48C 109.5
H48B C48 H48C 109.5
O4 C46 C41 124.60(17)
O4 C46 C45 109.37(16)
C41 C46 C45 126.01(18)
C22 C21 C31 116.5(2)
C22 C21 C29 123.8(2)
C31 C21 C29 88.13(18)
C22 C21 H21 108.8
C31 C21 H21 108.8
C29 C21 H21 108.8
C10' C9' C11' 109.6(3)
C10' C9' C8' 111.9(2)
C11' C9' C8' 111.2(2)
C10' C9' H9' 108.0
C11' C9' H9' 108.0
C8' C9' H9' 108.0
C2 C1 C11 116.57(18)
C2 C1 C9 123.30(18)
C11 C1 C9 88.20(15)
C2 C1 H1 109.0
C11 C1 H1 109.0
C9 C1 H1 109.0
C3' C4' C15' 108.2(3)
C3' C4' C5' 110.5(2)
C15' C4' C5' 110.7(2)
C3' C4' C14' 110.8(3)
C15' C4' C14' 110.7(3)
C5' C4' C14' 105.8(2)
C25 C24 C34 125.2(3)
C25 C24 C23 118.7(3)
C34 C24 C23 115.9(2)
C12 C11 C13 110.6(2)
C12 C11 C10 116.6(2)
C13 C11 C10 111.1(2)
C12 C11 C1 114.6(2)
C13 C11 C1 113.6(2)
C10 C11 C1 88.77(15)
C31 C30 C29 89.87(19)
C31 C30 H30A 113.7
C29 C30 H30A 113.7
C31 C30 H30B 113.7
C29 C30 H30B 113.7
H30A C30 H30B 110.9
C23 C22 C21 114.6(2)
C23 C22 H22A 108.6
C21 C22 H22A 108.6
C23 C22 H22B 108.6
C21 C22 H22B 108.6
H22A C22 H22B 107.6
C45 C49 H49A 109.5
C45 C49 H49B 109.5
H49A C49 H49B 109.5
C45 C49 H49C 109.5
H49A C49 H49C 109.5
H49B C49 H49C 109.5
C24 C34 H34A 109.5
C24 C34 H34B 109.5
H34A C34 H34B 109.5
C24 C34 H34C 109.5
H34A C34 H34C 109.5
H34B C34 H34C 109.5
C24 C23 C22 113.4(2)
C24 C23 H23A 108.9
C22 C23 H23A 108.9
C24 C23 H23B 108.9
C22 C23 H23B 108.9
H23A C23 H23B 107.7
O6 C44 C43 120.7(2)
O6 C44 C45 118.2(2)
C43 C44 C45 121.04(17)
C4' C15' H15C 109.5
C4' C15' H15D 109.5
H15C C15' H15D 109.5
C4' C15' H15E 109.5
H15C C15' H15E 109.5
H15D C15' H15E 109.5
C38 C40 H40A 109.5
C38 C40 H40B 109.5
H40A C40 H40B 109.5
C38 C40 H40C 109.5
H40A C40 H40C 109.5
H40B C40 H40C 109.5
C32 C31 C33 111.5(3)
C32 C31 C30 116.5(3)
C33 C31 C30 110.1(3)
C32 C31 C21 115.5(3)
C33 C31 C21 113.2(3)
C30 C31 C21 88.25(17)
C45 C50 H50A 109.5
C45 C50 H50B 109.5
H50A C50 H50B 109.5
C45 C50 H50C 109.5
H50A C50 H50C 109.5
H50B C50 H50C 109.5
C5 C4 C14 124.8(3)
C5 C4 C3 119.1(3)
C14 C4 C3 116.0(2)
C2' C12' H12A 109.5
C2' C12' H12B 109.5
H12A C12' H12B 109.5
C2' C12' H12C 109.5
H12A C12' H12C 109.5
H12B C12' H12C 109.5
C3 C2 C1 114.2(2)
C3 C2 H2A 108.7
C1 C2 H2A 108.7
C3 C2 H2B 108.7
C1 C2 H2B 108.7
H2A C2 H2B 107.6
C4 C14 H14A 109.5
C4 C14 H14B 109.5
H14A C14 H14B 109.5
C4 C14 H14C 109.5
H14A C14 H14C 109.5
H14B C14 H14C 109.5
O3 C3' C4' 121.2(3)
O3 C3' C2' 118.5(3)
C4' C3' C2' 120.3(2)
C38 C39 H39A 109.5
C38 C39 H39B 109.5
H39A C39 H39B 109.5
C38 C39 H39C 109.5
H39A C39 H39C 109.5
H39B C39 H39C 109.5
C2' C13' H13A 109.5
C2' C13' H13B 109.5
H13A C13' H13B 109.5
C2' C13' H13C 109.5
H13A C13' H13C 109.5
H13B C13' H13C 109.5
C43 C47 H47A 109.5
C43 C47 H47B 109.5
H47A C47 H47B 109.5
C43 C47 H47C 109.5
H47A C47 H47C 109.5
H47B C47 H47C 109.5
C4' C14' H14D 109.5
C4' C14' H14E 109.5
H14D C14' H14E 109.5
C4' C14' H14F 109.5
H14D C14' H14F 109.5
H14E C14' H14F 109.5
C11 C12 H12D 109.5
C11 C12 H12E 109.5
H12D C12 H12E 109.5
C11 C12 H12F 109.5
H12D C12 H12F 109.5
H12E C12 H12F 109.5
C11 C13 H13D 109.5
C11 C13 H13E 109.5
H13D C13 H13E 109.5
C11 C13 H13F 109.5
H13D C13 H13F 109.5
H13E C13 H13F 109.5
C31 C33 H33A 109.5
C31 C33 H33B 109.5
H33A C33 H33B 109.5
C31 C33 H33C 109.5
H33A C33 H33C 109.5
H33B C33 H33C 109.5
C9' C11' H11A 109.5
C9' C11' H11B 109.5
H11A C11' H11B 109.5
C9' C11' H11C 109.5
H11A C11' H11C 109.5
H11B C11' H11C 109.5
C31 C32 H32A 109.5
C31 C32 H32B 109.5
H32A C32 H32B 109.5
C31 C32 H32C 109.5
H32A C32 H32C 109.5
H32B C32 H32C 109.5
C4 C3 C2 113.4(2)
C4 C3 H3A 108.9
C2 C3 H3A 108.9
C4 C3 H3B 108.9
C2 C3 H3B 108.9
H3A C3 H3B 107.7
C9' C10' H10C 109.5
C9' C10' H10D 109.5
H10C C10' H10D 109.5
C9' C10' H10E 109.5
H10C C10' H10E 109.5
H10D C10' H10E 109.5

loop_
_geom_bond_atom_site_label_1
_geom_bond_atom_site_label_2
_geom_bond_distance
O1 C1' 1.339(2)
O1 C8 1.482(2)
O4 C46 1.342(2)
O4 C28 1.481(2)
O5 C42 1.219(3)
O2 C5' 1.218(3)
C15 C8 1.525(2)
C15 C7' 1.533(2)
C15 H15A 0.9700
C15 H15B 0.9700
C36 C41 1.510(2)
C36 C35 1.535(2)
C36 C37 1.537(3)
C36 H36 0.9800
C7' C6' 1.508(2)
C7' C8' 1.542(3)
C7' H7' 0.9800
C28 C35 1.526(3)
C28 C27 1.537(3)
C28 C29 1.556(3)
O6 C44 1.205(3)
C35 H35A 0.9700
C35 H35B 0.9700
C8 C7 1.544(2)
C8 C9 1.547(2)
C6' C1' 1.348(3)
C6' C5' 1.460(3)
C42 C41 1.459(3)
C42 C43 1.529(3)
C37 C38 1.533(3)
C37 H37A 0.9700
C37 H37B 0.9700
C29 C30 1.543(3)
C29 C21 1.575(3)
C29 H29 0.9800
C26 C25 1.487(3)
C26 C27 1.534(3)
C26 H26A 0.9700
C26 H26B 0.9700
C45 C46 1.521(3)
C45 C50 1.534(3)
C45 C49 1.535(3)
C45 C44 1.537(3)
C41 C46 1.343(3)
C7 C6 1.534(3)
C7 H7A 0.9700
C7 H7B 0.9700
C5 C4 1.330(3)
C5 C6 1.480(3)
C5 H5 0.9300
C27 H27A 0.9700
C27 H27B 0.9700
C10 C11 1.535(3)
C10 C9 1.553(3)
C10 H10A 0.9700
C10 H10B 0.9700
C8' C9' 1.529(3)
C8' H8'A 0.9700
C8' H8'B 0.9700
C38 C40 1.509(4)
C38 C39 1.510(4)
C38 H38 0.9800
C25 C24 1.326(3)
C25 H25 0.9300
C9 C1 1.574(3)
C9 H9 0.9800
C1' C2' 1.516(3)
C5' C4' 1.526(3)
C6 H6A 0.9700
C6 H6B 0.9700
C2' C3' 1.529(4)
C2' C12' 1.537(3)
C2' C13' 1.539(4)
C43 C44 1.512(4)
C43 C48 1.526(3)
C43 C47 1.547(3)
C48 H48A 0.9600
C48 H48B 0.9600
C48 H48C 0.9600
C21 C22 1.533(3)
C21 C31 1.559(4)
C21 H21 0.9800
C9' C10' 1.510(4)
C9' C11' 1.513(4)
C9' H9' 0.9800
C1 C2 1.531(3)
C1 C11 1.564(3)
C1 H1 0.9800
O3 C3' 1.202(4)
C4' C3' 1.525(4)
C4' C15' 1.525(4)
C4' C14' 1.527(5)
C24 C34 1.497(4)
C24 C23 1.512(4)
C11 C12 1.521(3)
C11 C13 1.530(3)
C30 C31 1.543(4)
C30 H30A 0.9700
C30 H30B 0.9700
C22 C23 1.530(4)
C22 H22A 0.9700
C22 H22B 0.9700
C49 H49A 0.9600
C49 H49B 0.9600
C49 H49C 0.9600
C34 H34A 0.9600
C34 H34B 0.9600
C34 H34C 0.9600
C23 H23A 0.9700
C23 H23B 0.9700
C15' H15C 0.9600
C15' H15D 0.9600
C15' H15E 0.9600
C40 H40A 0.9600
C40 H40B 0.9600
C40 H40C 0.9600
C31 C32 1.529(5)
C31 C33 1.533(4)
C50 H50A 0.9600
C50 H50B 0.9600
C50 H50C 0.9600
C4 C14 1.493(4)
C4 C3 1.508(4)
C12' H12A 0.9600
C12' H12B 0.9600
C12' H12C 0.9600
C2 C3 1.528(4)
C2 H2A 0.9700
C2 H2B 0.9700
C14 H14A 0.9600
C14 H14B 0.9600
C14 H14C 0.9600
C39 H39A 0.9600
C39 H39B 0.9600
C39 H39C 0.9600
C13' H13A 0.9600
C13' H13B 0.9600
C13' H13C 0.9600
C47 H47A 0.9600
C47 H47B 0.9600
C47 H47C 0.9600
C14' H14D 0.9600
C14' H14E 0.9600
C14' H14F 0.9600
C12 H12D 0.9600
C12 H12E 0.9600
C12 H12F 0.9600
C13 H13D 0.9600
C13 H13E 0.9600
C13 H13F 0.9600
C33 H33A 0.9600
C33 H33B 0.9600
C33 H33C 0.9600
C11' H11A 0.9600
C11' H11B 0.9600
C11' H11C 0.9600
C32 H32A 0.9600
C32 H32B 0.9600
C32 H32C 0.9600
C3 H3A 0.9700
C3 H3B 0.9700
C10' H10C 0.9600
C10' H10D 0.9600
C10' H10E 0.9600

loop_
_geom_torsion_atom_site_label_1
_geom_torsion_atom_site_label_2
_geom_torsion_atom_site_label_3
_geom_torsion_atom_site_label_4
_geom_torsion
C8 C15 C7' C6' -38.0(2)
C8 C15 C7' C8' 90.61(19)
C46 O4 C28 C35 -30.7(2)
C46 O4 C28 C27 91.88(19)
C46 O4 C28 C29 -148.94(17)
O4 C28 C35 C36 46.6(2)
C27 C28 C35 C36 -68.3(2)
C29 C28 C35 C36 157.19(16)
C41 C36 C35 C28 -38.9(2)
C37 C36 C35 C28 88.4(2)
C1' O1 C8 C15 -31.7(2)
C1' O1 C8 C7 90.44(18)
C1' O1 C8 C9 -150.16(16)
C7' C15 C8 O1 46.69(19)
C7' C15 C8 C7 -67.3(2)
C7' C15 C8 C9 157.40(15)
C15 C7' C6' C1' 13.9(3)
C8' C7' C6' C1' -116.3(2)
C15 C7' C6' C5' -161.38(17)
C8' C7' C6' C5' 68.4(2)
C41 C36 C37 C38 -159.69(17)
C35 C36 C37 C38 73.6(2)
O4 C28 C29 C30 42.5(2)
C35 C28 C29 C30 -74.3(2)
C27 C28 C29 C30 151.55(18)
O4 C28 C29 C21 149.24(19)
C35 C28 C29 C21 32.4(3)
C27 C28 C29 C21 -101.7(2)
O5 C42 C41 C46 -164.9(2)
C43 C42 C41 C46 17.9(3)
O5 C42 C41 C36 11.1(3)
C43 C42 C41 C36 -166.13(17)
C35 C36 C41 C46 15.2(2)
C37 C36 C41 C46 -114.8(2)
C35 C36 C41 C42 -160.77(16)
C37 C36 C41 C42 69.3(2)
O1 C8 C7 C6 -174.75(16)
C15 C8 C7 C6 -56.0(2)
C9 C8 C7 C6 77.7(2)
C25 C26 C27 C28 -50.0(2)
O4 C28 C27 C26 -173.62(16)
C35 C28 C27 C26 -54.3(2)
C29 C28 C27 C26 78.6(2)
C6' C7' C8' C9' -163.57(18)
C15 C7' C8' C9' 68.9(2)
C36 C37 C38 C40 63.5(3)
C36 C37 C38 C39 -173.6(2)
C27 C26 C25 C24 118.6(3)
O1 C8 C9 C10 43.54(19)
C15 C8 C9 C10 -73.21(19)
C7 C8 C9 C10 152.02(16)
O1 C8 C9 C1 149.25(17)
C15 C8 C9 C1 32.5(2)
C7 C8 C9 C1 -102.3(2)
C11 C10 C9 C8 145.59(16)
C11 C10 C9 C1 17.33(15)
C8 O1 C1' C6' 8.9(3)
C8 O1 C1' C2' -174.34(16)
C5' C6' C1' O1 176.00(18)
C7' C6' C1' O1 0.9(3)
C5' C6' C1' C2' -0.2(3)
C7' C6' C1' C2' -175.39(19)
C1' C6' C5' O2 -165.4(2)
C7' C6' C5' O2 10.0(3)
C1' C6' C5' C4' 17.3(3)
C7' C6' C5' C4' -167.3(2)
C4 C5 C6 C7 118.0(3)
C8 C7 C6 C5 -49.0(2)
O1 C1' C2' C3' -173.2(2)
C6' C1' C2' C3' 3.5(3)
O1 C1' C2' C12' 63.1(3)
C6' C1' C2' C12' -120.2(3)
O1 C1' C2' C13' -54.7(3)
C6' C1' C2' C13' 122.0(2)
O5 C42 C43 C44 151.5(2)
C41 C42 C43 C44 -31.3(3)
O5 C42 C43 C48 28.3(3)
C41 C42 C43 C48 -154.4(2)
O5 C42 C43 C47 -90.8(3)
C41 C42 C43 C47 86.4(2)
C28 O4 C46 C41 8.0(3)
C28 O4 C46 C45 -173.56(15)
C42 C41 C46 O4 176.23(17)
C36 C41 C46 O4 0.5(3)
C42 C41 C46 C45 -2.0(3)
C36 C41 C46 C45 -177.75(18)
C50 C45 C46 O4 -58.2(2)
C49 C45 C46 O4 61.9(2)
C44 C45 C46 O4 -177.06(17)
C50 C45 C46 C41 120.2(2)
C49 C45 C46 C41 -119.6(3)
C44 C45 C46 C41 1.4(3)
C30 C29 C21 C22 -139.4(3)
C28 C29 C21 C22 100.9(3)
C30 C29 C21 C31 -18.40(18)
C28 C29 C21 C31 -138.1(2)
C7' C8' C9' C10' 68.6(3)
C7' C8' C9' C11' -168.5(2)
C8 C9 C1 C2 103.3(2)
C10 C9 C1 C2 -138.0(2)
C8 C9 C1 C11 -135.70(19)
C10 C9 C1 C11 -17.01(15)
O2 C5' C4' C3' 147.7(3)
C6' C5' C4' C3' -35.0(3)
O2 C5' C4' C15' 27.7(4)
C6' C5' C4' C15' -154.9(3)
O2 C5' C4' C14' -92.3(3)
C6' C5' C4' C14' 85.0(3)
C26 C25 C24 C34 15.9(4)
C26 C25 C24 C23 -159.6(2)
C9 C10 C11 C12 -134.5(2)
C9 C10 C11 C13 97.5(2)
C9 C10 C11 C1 -17.43(15)
C2 C1 C11 C12 -97.1(3)
C9 C1 C11 C12 136.1(2)
C2 C1 C11 C13 31.4(3)
C9 C1 C11 C13 -95.3(2)
C2 C1 C11 C10 144.0(2)
C9 C1 C11 C10 17.20(15)
C28 C29 C30 C31 148.2(2)
C21 C29 C30 C31 18.59(19)
C31 C21 C22 C23 155.8(2)
C29 C21 C22 C23 -97.4(3)
C25 C24 C23 C22 33.2(4)
C34 C24 C23 C22 -142.6(3)
C21 C22 C23 C24 50.6(4)
C48 C43 C44 O6 -27.5(3)
C42 C43 C44 O6 -151.4(3)
C47 C43 C44 O6 92.6(3)
C48 C43 C44 C45 155.3(2)
C42 C43 C44 C45 31.4(3)
C47 C43 C44 C45 -84.6(2)
C46 C45 C44 O6 165.5(2)
C50 C45 C44 O6 45.6(3)
C49 C45 C44 O6 -72.9(3)
C46 C45 C44 C43 -17.3(3)
C50 C45 C44 C43 -137.2(2)
C49 C45 C44 C43 104.3(2)
C29 C30 C31 C32 -136.5(3)
C29 C30 C31 C33 95.3(3)
C29 C30 C31 C21 -18.78(19)
C22 C21 C31 C32 -95.6(3)
C29 C21 C31 C32 137.1(3)
C22 C21 C31 C33 34.5(3)
C29 C21 C31 C33 -92.8(3)
C22 C21 C31 C30 145.7(2)
C29 C21 C31 C30 18.40(18)
C6 C5 C4 C14 15.9(4)
C6 C5 C4 C3 -159.7(2)
C11 C1 C2 C3 154.8(2)
C9 C1 C2 C3 -98.6(3)
C15' C4' C3' O3 -20.4(5)
C5' C4' C3' O3 -141.8(4)
C14' C4' C3' O3 101.2(4)
C15' C4' C3' C2' 160.6(3)
C5' C4' C3' C2' 39.2(4)
C14' C4' C3' C2' -77.8(3)
C1' C2' C3' O3 156.6(3)
C12' C2' C3' O3 -79.8(4)
C13' C2' C3' O3 37.4(4)
C1' C2' C3' C4' -24.4(4)
C12' C2' C3' C4' 99.2(3)
C13' C2' C3' C4' -143.6(3)
C5 C4 C3 C2 34.2(4)
C14 C4 C3 C2 -141.8(3)
C1 C2 C3 C4 49.9(4)
